data_7240972
loop_
_publ_author_name
'Lemmerer, Andreas'

_publ_section_title
;
 All good things come in threes: first example of a trimorphic, ternary
 molecular salt complex
;
_journal_name_full CrystEngComm
_journal_paper_doi 10.1039/D0CE01023E
_journal_year 2020
_chemical_formula_moiety 'C15 H9 O2, C6 H3 N3 O6, C5 H7 N2'
_chemical_formula_sum 'C26 H19 N5 O8'
_chemical_formula_weight 529.46
_space_group_IT_number 14
_space_group_name_Hall '-P 2yn'
_space_group_name_H-M_alt 'P 1 21/n 1'
_symmetry_cell_setting monoclinic
_symmetry_Int_Tables_number 14
_symmetry_space_group_name_Hall '-P 2yn'
_symmetry_space_group_name_H-M 'P 1 21/n 1'
_atom_sites_solution_hydrogens mixed
_audit_conform_dict_location ftp://ftp.iucr.org/pub/cif_core.dic
_audit_conform_dict_name cif_core.dic
_audit_conform_dict_version 2.4.3
_audit_creation_date 2020-07-13T11:13:56-00:00
_audit_creation_method 'WinGX routine CIF_UPDATE'
_audit_update_record
;
2020-07-13 deposited with the CCDC.	2020-07-30 downloaded from the CCDC.
;
_cell_angle_alpha 90
_cell_angle_beta 93.5340(10)
_cell_angle_gamma 90
_cell_formula_units_Z 4
_cell_length_a 6.8892(2)
_cell_length_b 13.9675(3)
_cell_length_c 24.3771(6)
_cell_measurement_reflns_used 9961
_cell_measurement_temperature 173(2)
_cell_measurement_theta_max 28.24
_cell_measurement_theta_min 2.22
_cell_measurement_wavelength 0.71073
_cell_volume 2341.22(10)
_computing_cell_refinement 'SAINT-Plus (Bruker, 2016)'
_computing_data_collection 'APEX3 (Bruker, 2016)'
_computing_data_reduction 'SAINT-Plus and XPREP (Bruker 2016)'
_computing_molecular_graphics
;
        Ortep for Windows (Farrugia, 2012)'
;
_computing_publication_material 'WinGX publication routines (Farrugia, 2012)'
_computing_structure_refinement 'SHELXL-2018/3 (Sheldrick, 2018)'
_computing_structure_solution 'SHELXS-97 (Sheldrick, 2015)'
_diffrn_ambient_temperature 173(2)
_diffrn_measured_fraction_theta_full 1
_diffrn_measured_fraction_theta_max 1
_diffrn_measurement_device_type 'Bruker D8 Venture Photon CCD area detector'
_diffrn_measurement_method '\w scans'
_diffrn_radiation_monochromator graphite
_diffrn_radiation_probe x-ray
_diffrn_radiation_type MoK\a
_diffrn_radiation_wavelength 0.71073
_diffrn_reflns_av_R_equivalents 0.0282
_diffrn_reflns_av_unetI/netI 0.0194
_diffrn_reflns_Laue_measured_fraction_full 1
_diffrn_reflns_Laue_measured_fraction_max 1
_diffrn_reflns_limit_h_max 9
_diffrn_reflns_limit_h_min -9
_diffrn_reflns_limit_k_max 18
_diffrn_reflns_limit_k_min -18
_diffrn_reflns_limit_l_max 31
_diffrn_reflns_limit_l_min -32
_diffrn_reflns_number 46569
_diffrn_reflns_point_group_measured_fraction_full 1
_diffrn_reflns_point_group_measured_fraction_max 1
_diffrn_reflns_theta_full 25.242
_diffrn_reflns_theta_max 28
_diffrn_reflns_theta_min 1.674
_diffrn_standards_number 0
_exptl_absorpt_coefficient_mu 0.114
_exptl_absorpt_correction_T_max 0.7457
_exptl_absorpt_correction_T_min 0.7159
_exptl_absorpt_correction_type multi-scan
_exptl_absorpt_process_details 'SADABS (Sheldrick, 1996)'
_exptl_crystal_colour orange
_exptl_crystal_density_diffrn 1.502
_exptl_crystal_density_method 'not measured'
_exptl_crystal_description needle
_exptl_crystal_F_000 1096
_exptl_crystal_size_max 0.386
_exptl_crystal_size_mid 0.127
_exptl_crystal_size_min 0.084
_refine_diff_density_max 0.297
_refine_diff_density_min -0.216
_refine_diff_density_rms 0.04
_refine_ls_extinction_method none
_refine_ls_goodness_of_fit_ref 1.043
_refine_ls_hydrogen_treatment mixed
_refine_ls_matrix_type full
_refine_ls_number_constraints 0
_refine_ls_number_parameters 364
_refine_ls_number_reflns 5639
_refine_ls_number_restraints 0
_refine_ls_restrained_S_all 1.043
_refine_ls_R_factor_all 0.0561
_refine_ls_R_factor_gt 0.0401
_refine_ls_shift/su_max 0.01
_refine_ls_shift/su_mean 0.001
_refine_ls_structure_factor_coef Fsqd
_refine_ls_weighting_details 'w=1/[\s^2^(Fo^2^)+(0.0526P)^2^+0.6419P] where P=(Fo^2^+2Fc^2^)/3'
_refine_ls_weighting_scheme calc
_refine_ls_wR_factor_gt 0.1026
_refine_ls_wR_factor_ref 0.1112
_reflns_Friedel_coverage 0
_reflns_number_gt 4351
_reflns_number_total 5639
_reflns_threshold_expression 'I > 2\s(I)'
_cod_data_source_file d0ce01023e2.cif
_cod_data_source_block Form_I
_cod_original_sg_symbol_H-M 'P 21/n'
_cod_database_code 7240972
_shelx_estimated_absorpt_t_min 0.957
_shelx_estimated_absorpt_t_max 0.99

loop_
_symmetry_equiv_pos_as_xyz
'x, y, z'
'-x+1/2, y+1/2, -z+1/2'
'-x, -y, -z'
'x-1/2, -y-1/2, z-1/2'

loop_
_atom_site_label
_atom_site_type_symbol
_atom_site_fract_x
_atom_site_fract_y
_atom_site_fract_z
_atom_site_U_iso_or_equiv
_atom_site_adp_type
_atom_site_occupancy
_atom_site_site_symmetry_order
_atom_site_calc_flag
_atom_site_refinement_flags_posn
_atom_site_refinement_flags_adp
_atom_site_refinement_flags_occupancy
_atom_site_disorder_assembly
_atom_site_disorder_group
C1 C 0.67579(18) 0.33602(9) 0.31450(6) 0.0282(3) Uani 1 1 d . . . . .
C2 C 0.68833(18) 0.26525(10) 0.35407(6) 0.0288(3) Uani 1 1 d . . . . .
H2 H 0.724578 0.279146 0.391458 0.035 Uiso 1 1 calc R U . . .
C3 C 0.64549(18) 0.17319(10) 0.33654(6) 0.0301(3) Uani 1 1 d . . . . .
C4 C 0.59258(19) 0.15069(10) 0.28234(6) 0.0319(3) Uani 1 1 d . . . . .
H4A H 0.564856 0.086681 0.271248 0.038 Uiso 1 1 calc R U . . .
C5 C 0.58187(18) 0.22523(10) 0.24517(6) 0.0309(3) Uani 1 1 d . . . . .
C6 C 0.62343(18) 0.31912(10) 0.25988(6) 0.0302(3) Uani 1 1 d . . . . .
H6 H 0.616201 0.369422 0.233605 0.036 Uiso 1 1 calc R U . . .
N1 N 0.71890(16) 0.43533(8) 0.33153(5) 0.0316(3) Uani 1 1 d . . . . .
N2 N 0.65558(17) 0.09491(9) 0.37737(5) 0.0356(3) Uani 1 1 d . . . . .
N3 N 0.52197(18) 0.20427(10) 0.18738(5) 0.0396(3) Uani 1 1 d . . . . .
O1 O 0.66432(17) 0.49987(7) 0.30015(5) 0.0449(3) Uani 1 1 d . . . . .
O2 O 0.80646(14) 0.44750(7) 0.37597(4) 0.0384(2) Uani 1 1 d . . . . .
O3 O 0.69547(17) 0.11615(8) 0.42526(5) 0.0469(3) Uani 1 1 d . . . . .
O4 O 0.62478(18) 0.01365(8) 0.36074(5) 0.0534(3) Uani 1 1 d . . . . .
O5 O 0.45711(19) 0.12462(9) 0.17646(5) 0.0559(3) Uani 1 1 d . . . . .
O6 O 0.53766(18) 0.26887(9) 0.15383(5) 0.0526(3) Uani 1 1 d . . . . .
C7 C 0.19478(17) 0.27416(9) 0.37644(5) 0.0248(3) Uani 1 1 d . . . . .
C8 C 0.17536(18) 0.17951(10) 0.39563(5) 0.0287(3) Uani 1 1 d . . . . .
C9 C 0.2057(2) 0.15486(12) 0.45245(6) 0.0386(3) Uani 1 1 d . . . . .
H9 H 0.236587 0.203586 0.47874 0.046 Uiso 1 1 calc R U . . .
C10 C 0.1908(2) 0.06220(13) 0.46932(7) 0.0499(4) Uani 1 1 d . . . . .
H10 H 0.214354 0.047017 0.507135 0.06 Uiso 1 1 calc R U . . .
C11 C 0.1409(2) -0.01135(12) 0.43148(8) 0.0505(4) Uani 1 1 d . . . . .
H11 H 0.128417 -0.075226 0.444169 0.061 Uiso 1 1 calc R U . . .
C12 C 0.1106(2) 0.00800(11) 0.37742(7) 0.0419(4) Uani 1 1 d . . . . .
H12 H 0.077757 -0.042502 0.352444 0.05 Uiso 1 1 calc R U . . .
C13 C 0.12749(18) 0.10389(9) 0.35718(6) 0.0308(3) Uani 1 1 d . . . . .
C14 C 0.09634(18) 0.12494(9) 0.30188(6) 0.0298(3) Uani 1 1 d . . . . .
H14 H 0.063252 0.074711 0.276744 0.036 Uiso 1 1 calc R U . . .
C15 C 0.11234(17) 0.21799(9) 0.28220(5) 0.0254(3) Uani 1 1 d . . . . .
C16 C 0.07939(19) 0.23883(11) 0.22501(6) 0.0322(3) Uani 1 1 d . . . . .
H16 H 0.045715 0.188506 0.199996 0.039 Uiso 1 1 calc R U . . .
C17 C 0.0955(2) 0.32935(11) 0.20601(6) 0.0352(3) Uani 1 1 d . . . . .
H17 H 0.074757 0.342142 0.167826 0.042 Uiso 1 1 calc R U . . .
C18 C 0.14326(19) 0.40483(10) 0.24303(6) 0.0324(3) Uani 1 1 d . . . . .
H18 H 0.15259 0.468194 0.229273 0.039 Uiso 1 1 calc R U . . .
C19 C 0.17617(18) 0.38898(9) 0.29786(5) 0.0264(3) Uani 1 1 d . . . . .
H19 H 0.207785 0.441223 0.321713 0.032 Uiso 1 1 calc R U . . .
C20 C 0.16369(17) 0.29432(9) 0.32005(5) 0.0227(3) Uani 1 1 d . . . . .
C21 C 0.25197(19) 0.35466(10) 0.41623(5) 0.0287(3) Uani 1 1 d . . . . .
O7 O 0.40317(14) 0.40099(7) 0.40686(4) 0.0377(2) Uani 1 1 d . . . . .
O8 O 0.14637(15) 0.36972(8) 0.45520(4) 0.0388(2) Uani 1 1 d . . . . .
C22 C 0.3070(2) 0.62400(12) 0.46754(6) 0.0393(3) Uani 1 1 d . . . . .
C23 C 0.3048(2) 0.72405(12) 0.47493(7) 0.0447(4) Uani 1 1 d . . . . .
H23 H 0.205527 0.752901 0.494677 0.054 Uiso 1 1 calc R U . . .
C24 C 0.4445(2) 0.77932(12) 0.45385(7) 0.0434(4) Uani 1 1 d . . . . .
H24 H 0.442463 0.846718 0.45902 0.052 Uiso 1 1 calc R U . . .
C25 C 0.5914(2) 0.73767(12) 0.42457(6) 0.0417(4) Uani 1 1 d . . . . .
H25 H 0.689697 0.775972 0.409899 0.05 Uiso 1 1 calc R U . . .
C26 C 0.5899(2) 0.64129(12) 0.41768(6) 0.0389(3) Uani 1 1 d . . . . .
H26 H 0.688755 0.611872 0.398018 0.047 Uiso 1 1 calc R U . . .
N4 N 0.44918(18) 0.58603(10) 0.43844(5) 0.0364(3) Uani 1 1 d . . . . .
N5 N 0.1794(2) 0.56584(12) 0.48764(7) 0.0574(4) Uani 1 1 d . . . . .
H5A H 0.166(3) 0.4989(17) 0.4775(9) 0.075(6) Uiso 1 1 d . . . . .
H5B H 0.085(4) 0.5966(17) 0.5062(10) 0.084(7) Uiso 1 1 d . . . . .
H4 H 0.439(3) 0.5151(17) 0.4318(9) 0.076(7) Uiso 1 1 d . . . . .

loop_
_atom_site_aniso_label
_atom_site_aniso_U_11
_atom_site_aniso_U_22
_atom_site_aniso_U_33
_atom_site_aniso_U_23
_atom_site_aniso_U_13
_atom_site_aniso_U_12
C1 0.0201(6) 0.0291(7) 0.0362(7) -0.0004(5) 0.0071(5) 0.0037(5)
C2 0.0203(6) 0.0327(7) 0.0340(7) -0.0002(5) 0.0059(5) 0.0050(5)
C3 0.0204(6) 0.0313(7) 0.0393(8) 0.0036(6) 0.0077(5) 0.0045(5)
C4 0.0223(6) 0.0304(7) 0.0436(8) -0.0037(6) 0.0070(6) 0.0031(5)
C5 0.0213(6) 0.0385(8) 0.0334(7) -0.0045(6) 0.0065(5) 0.0053(5)
C6 0.0211(6) 0.0352(7) 0.0352(7) 0.0028(6) 0.0074(5) 0.0042(5)
N1 0.0250(5) 0.0309(6) 0.0394(7) 0.0007(5) 0.0052(5) 0.0022(5)
N2 0.0274(6) 0.0331(7) 0.0467(8) 0.0063(5) 0.0050(5) 0.0034(5)
N3 0.0321(6) 0.0488(8) 0.0382(7) -0.0073(6) 0.0049(5) 0.0114(6)
O1 0.0510(7) 0.0302(5) 0.0525(7) 0.0068(5) -0.0047(5) 0.0026(5)
O2 0.0341(5) 0.0382(6) 0.0426(6) -0.0037(5) -0.0003(4) -0.0010(4)
O3 0.0560(7) 0.0438(6) 0.0417(6) 0.0087(5) 0.0090(5) 0.0074(5)
O4 0.0582(7) 0.0305(6) 0.0698(8) 0.0066(5) -0.0102(6) -0.0066(5)
O5 0.0680(8) 0.0442(7) 0.0541(7) -0.0191(6) -0.0085(6) 0.0104(6)
O6 0.0556(7) 0.0688(8) 0.0341(6) 0.0029(6) 0.0083(5) 0.0011(6)
C7 0.0169(5) 0.0284(6) 0.0296(7) 0.0001(5) 0.0058(5) 0.0034(5)
C8 0.0188(6) 0.0345(7) 0.0334(7) 0.0076(6) 0.0057(5) 0.0035(5)
C9 0.0300(7) 0.0488(9) 0.0371(8) 0.0130(7) 0.0042(6) 0.0031(6)
C10 0.0376(8) 0.0634(11) 0.0496(10) 0.0299(9) 0.0086(7) 0.0060(8)
C11 0.0405(9) 0.0369(9) 0.0759(12) 0.0240(8) 0.0184(8) 0.0085(7)
C12 0.0335(8) 0.0284(7) 0.0653(11) 0.0092(7) 0.0151(7) 0.0036(6)
C13 0.0204(6) 0.0259(7) 0.0469(8) 0.0032(6) 0.0082(5) 0.0026(5)
C14 0.0229(6) 0.0249(6) 0.0421(8) -0.0061(6) 0.0058(5) 0.0008(5)
C15 0.0172(5) 0.0271(6) 0.0325(7) -0.0023(5) 0.0056(5) 0.0018(5)
C16 0.0244(6) 0.0418(8) 0.0306(7) -0.0086(6) 0.0025(5) 0.0012(6)
C17 0.0302(7) 0.0490(9) 0.0268(7) 0.0035(6) 0.0042(5) 0.0037(6)
C18 0.0268(7) 0.0330(7) 0.0380(8) 0.0094(6) 0.0071(6) 0.0027(5)
C19 0.0221(6) 0.0241(6) 0.0333(7) 0.0002(5) 0.0053(5) 0.0009(5)
C20 0.0166(5) 0.0244(6) 0.0277(6) 0.0005(5) 0.0055(5) 0.0025(5)
C21 0.0249(6) 0.0351(7) 0.0264(6) -0.0016(5) 0.0027(5) 0.0060(5)
O7 0.0280(5) 0.0433(6) 0.0426(6) -0.0167(5) 0.0082(4) -0.0044(4)
O8 0.0392(6) 0.0468(6) 0.0318(5) -0.0050(4) 0.0129(4) 0.0063(5)
C22 0.0352(8) 0.0471(9) 0.0360(8) -0.0118(7) 0.0051(6) 0.0033(7)
C23 0.0380(8) 0.0466(9) 0.0499(9) -0.0122(7) 0.0055(7) 0.0091(7)
C24 0.0447(9) 0.0394(8) 0.0452(9) -0.0036(7) -0.0053(7) 0.0063(7)
C25 0.0419(8) 0.0492(9) 0.0339(8) 0.0014(7) 0.0004(6) -0.0024(7)
C26 0.0373(8) 0.0507(9) 0.0291(7) -0.0061(6) 0.0047(6) 0.0012(7)
N4 0.0343(6) 0.0424(7) 0.0328(6) -0.0100(5) 0.0051(5) 0.0024(5)
N5 0.0522(9) 0.0513(9) 0.0723(11) -0.0226(8) 0.0320(8) -0.0084(7)

loop_
_atom_type_symbol
_atom_type_description
_atom_type_scat_dispersion_real
_atom_type_scat_dispersion_imag
_atom_type_scat_source
C C 0.0033 0.0016 'International Tables Vol C Tables 4.2.6.8 and 6.1.1.4'
H H 0 0 'International Tables Vol C Tables 4.2.6.8 and 6.1.1.4'
N N 0.0061 0.0033 'International Tables Vol C Tables 4.2.6.8 and 6.1.1.4'
O O 0.0106 0.006 'International Tables Vol C Tables 4.2.6.8 and 6.1.1.4'

loop_
_exptl_crystal_face_index_h
_exptl_crystal_face_index_k
_exptl_crystal_face_index_l
_exptl_crystal_face_perp_dist
0 1 2 0.042
0 -1 -2 0.023
-2 0 -1 0.176
2 0 1 0.179
0 1 -2 0.057
0 -1 2 0.059
1 0 -2 0.13

loop_
_geom_angle_atom_site_label_1
_geom_angle_atom_site_label_2
_geom_angle_atom_site_label_3
_geom_angle
_geom_angle_site_symmetry_1
_geom_angle_site_symmetry_3
_geom_angle_publ_flag
C6 C1 C2 123.64(13) . . ?
C6 C1 N1 118.02(12) . . ?
C2 C1 N1 118.34(12) . . ?
C3 C2 C1 116.58(13) . . ?
C3 C2 H2 121.7 . . ?
C1 C2 H2 121.7 . . ?
C2 C3 C4 123.04(13) . . ?
C2 C3 N2 118.70(13) . . ?
C4 C3 N2 118.26(12) . . ?
C5 C4 C3 117.11(13) . . ?
C5 C4 H4A 121.4 . . ?
C3 C4 H4A 121.4 . . ?
C4 C5 C6 122.88(13) . . ?
C4 C5 N3 118.61(13) . . ?
C6 C5 N3 118.51(13) . . ?
C1 C6 C5 116.74(13) . . ?
C1 C6 H6 121.6 . . ?
C5 C6 H6 121.6 . . ?
O2 N1 O1 124.59(12) . . ?
O2 N1 C1 117.52(11) . . ?
O1 N1 C1 117.89(11) . . ?
O4 N2 O3 124.69(13) . . ?
O4 N2 C3 117.70(13) . . ?
O3 N2 C3 117.61(12) . . ?
O5 N3 O6 124.77(14) . . ?
O5 N3 C5 117.81(13) . . ?
O6 N3 C5 117.41(13) . . ?
C20 C7 C8 119.97(12) . . ?
C20 C7 C21 119.55(11) . . ?
C8 C7 C21 120.47(12) . . ?
C7 C8 C9 122.36(13) . . ?
C7 C8 C13 119.66(12) . . ?
C9 C8 C13 117.96(13) . . ?
C10 C9 C8 120.75(16) . . ?
C10 C9 H9 119.6 . . ?
C8 C9 H9 119.6 . . ?
C9 C10 C11 120.94(15) . . ?
C9 C10 H10 119.5 . . ?
C11 C10 H10 119.5 . . ?
C12 C11 C10 120.70(15) . . ?
C12 C11 H11 119.7 . . ?
C10 C11 H11 119.7 . . ?
C11 C12 C13 120.81(16) . . ?
C11 C12 H12 119.6 . . ?
C13 C12 H12 119.6 . . ?
C14 C13 C12 121.51(14) . . ?
C14 C13 C8 119.67(12) . . ?
C12 C13 C8 118.82(14) . . ?
C13 C14 C15 121.56(12) . . ?
C13 C14 H14 119.2 . . ?
C15 C14 H14 119.2 . . ?
C14 C15 C16 121.02(12) . . ?
C14 C15 C20 119.48(12) . . ?
C16 C15 C20 119.50(12) . . ?
C17 C16 C15 120.86(13) . . ?
C17 C16 H16 119.6 . . ?
C15 C16 H16 119.6 . . ?
C16 C17 C18 119.94(13) . . ?
C16 C17 H17 120 . . ?
C18 C17 H17 120 . . ?
C19 C18 C17 121.61(13) . . ?
C19 C18 H18 119.2 . . ?
C17 C18 H18 119.2 . . ?
C18 C19 C20 120.73(12) . . ?
C18 C19 H19 119.6 . . ?
C20 C19 H19 119.6 . . ?
C7 C20 C19 122.99(11) . . ?
C7 C20 C15 119.65(11) . . ?
C19 C20 C15 117.35(11) . . ?
O8 C21 O7 125.34(13) . . ?
O8 C21 C7 117.99(12) . . ?
O7 C21 C7 116.67(11) . . ?
N5 C22 N4 118.43(15) . . ?
N5 C22 C23 123.55(15) . . ?
N4 C22 C23 118.03(15) . . ?
C24 C23 C22 120.10(15) . . ?
C24 C23 H23 120 . . ?
C22 C23 H23 120 . . ?
C23 C24 C25 120.50(15) . . ?
C23 C24 H24 119.7 . . ?
C25 C24 H24 119.7 . . ?
C26 C25 C24 118.37(15) . . ?
C26 C25 H25 120.8 . . ?
C24 C25 H25 120.8 . . ?
C25 C26 N4 121.12(14) . . ?
C25 C26 H26 119.4 . . ?
N4 C26 H26 119.4 . . ?
C22 N4 C26 121.87(14) . . ?
C22 N4 H4 115.2(13) . . ?
C26 N4 H4 122.9(12) . . ?
C22 N5 H5A 123.8(13) . . ?
C22 N5 H5B 113.9(15) . . ?
H5A N5 H5B 121(2) . . ?

loop_
_geom_bond_atom_site_label_1
_geom_bond_atom_site_label_2
_geom_bond_distance
_geom_bond_site_symmetry_2
_geom_bond_publ_flag
C1 C6 1.3783(19) . ?
C1 C2 1.3801(19) . ?
C1 N1 1.4729(18) . ?
C2 C3 1.3813(19) . ?
C2 H2 0.95 . ?
C3 C4 1.385(2) . ?
C3 N2 1.4773(18) . ?
C4 C5 1.379(2) . ?
C4 H4A 0.95 . ?
C5 C6 1.385(2) . ?
C5 N3 1.4728(19) . ?
C6 H6 0.95 . ?
N1 O2 1.2190(15) . ?
N1 O1 1.2263(15) . ?
N2 O4 1.2194(16) . ?
N2 O3 1.2193(17) . ?
N3 O5 1.2221(17) . ?
N3 O6 1.2270(17) . ?
C7 C20 1.4065(18) . ?
C7 C8 1.4116(18) . ?
C7 C21 1.5209(18) . ?
C8 C9 1.430(2) . ?
C8 C13 1.437(2) . ?
C9 C10 1.364(2) . ?
C9 H9 0.95 . ?
C10 C11 1.409(3) . ?
C10 H10 0.95 . ?
C11 C12 1.349(3) . ?
C11 H11 0.95 . ?
C12 C13 1.4346(19) . ?
C12 H12 0.95 . ?
C13 C14 1.383(2) . ?
C14 C15 1.3920(19) . ?
C14 H14 0.95 . ?
C15 C16 1.4286(19) . ?
C15 C20 1.4397(18) . ?
C16 C17 1.353(2) . ?
C16 H16 0.95 . ?
C17 C18 1.413(2) . ?
C17 H17 0.95 . ?
C18 C19 1.3600(19) . ?
C18 H18 0.95 . ?
C19 C20 1.4331(17) . ?
C19 H19 0.95 . ?
C21 O8 1.2494(16) . ?
C21 O7 1.2591(17) . ?
C22 N5 1.314(2) . ?
C22 N4 1.3525(19) . ?
C22 C23 1.409(2) . ?
C23 C24 1.359(2) . ?
C23 H23 0.95 . ?
C24 C25 1.400(2) . ?
C24 H24 0.95 . ?
C25 C26 1.357(2) . ?
C25 H25 0.95 . ?
C26 N4 1.361(2) . ?
C26 H26 0.95 . ?
N4 H4 1.01(2) . ?
N5 H5A 0.97(2) . ?
N5 H5B 0.92(3) . ?

loop_
_geom_hbond_atom_site_label_D
_geom_hbond_atom_site_label_H
_geom_hbond_atom_site_label_A
_geom_hbond_distance_DH
_geom_hbond_distance_HA
_geom_hbond_distance_DA
_geom_hbond_angle_DHA
_geom_hbond_site_symmetry_A
_geom_hbond_publ_flag
N5 H5A O8 0.97(2) 1.89(2) 2.8563(19) 178(2) . yes
N5 H5B O8 0.92(3) 1.96(3) 2.8588(18) 166(2) 3_566 yes
N4 H4 O7 1.01(2) 1.72(2) 2.7098(16) 168(2) . yes

loop_
_geom_torsion_atom_site_label_1
_geom_torsion_atom_site_label_2
_geom_torsion_atom_site_label_3
_geom_torsion_atom_site_label_4
_geom_torsion
_geom_torsion_site_symmetry_1
_geom_torsion_site_symmetry_2
_geom_torsion_site_symmetry_3
_geom_torsion_site_symmetry_4
_geom_torsion_publ_flag
C6 C1 C2 C3 0.14(19) . . . . ?
N1 C1 C2 C3 179.56(11) . . . . ?
C1 C2 C3 C4 0.11(19) . . . . ?
C1 C2 C3 N2 -179.62(11) . . . . ?
C2 C3 C4 C5 -0.53(19) . . . . ?
N2 C3 C4 C5 179.20(11) . . . . ?
C3 C4 C5 C6 0.74(19) . . . . ?
C3 C4 C5 N3 -178.71(11) . . . . ?
C2 C1 C6 C5 0.04(19) . . . . ?
N1 C1 C6 C5 -179.37(11) . . . . ?
C4 C5 C6 C1 -0.50(19) . . . . ?
N3 C5 C6 C1 178.95(11) . . . . ?
C6 C1 N1 O2 -163.63(12) . . . . ?
C2 C1 N1 O2 16.93(17) . . . . ?
C6 C1 N1 O1 16.41(17) . . . . ?
C2 C1 N1 O1 -163.03(12) . . . . ?
C2 C3 N2 O4 -177.15(12) . . . . ?
C4 C3 N2 O4 3.10(18) . . . . ?
C2 C3 N2 O3 2.34(18) . . . . ?
C4 C3 N2 O3 -177.41(12) . . . . ?
C4 C5 N3 O5 10.55(18) . . . . ?
C6 C5 N3 O5 -168.93(13) . . . . ?
C4 C5 N3 O6 -170.76(12) . . . . ?
C6 C5 N3 O6 9.77(18) . . . . ?
C20 C7 C8 C9 179.85(11) . . . . ?
C21 C7 C8 C9 0.69(18) . . . . ?
C20 C7 C8 C13 1.20(17) . . . . ?
C21 C7 C8 C13 -177.95(11) . . . . ?
C7 C8 C9 C10 -178.22(13) . . . . ?
C13 C8 C9 C10 0.4(2) . . . . ?
C8 C9 C10 C11 -1.4(2) . . . . ?
C9 C10 C11 C12 1.4(2) . . . . ?
C10 C11 C12 C13 -0.3(2) . . . . ?
C11 C12 C13 C14 -179.80(13) . . . . ?
C11 C12 C13 C8 -0.6(2) . . . . ?
C7 C8 C13 C14 -1.54(18) . . . . ?
C9 C8 C13 C14 179.76(12) . . . . ?
C7 C8 C13 C12 179.28(12) . . . . ?
C9 C8 C13 C12 0.57(18) . . . . ?
C12 C13 C14 C15 179.89(12) . . . . ?
C8 C13 C14 C15 0.73(19) . . . . ?
C13 C14 C15 C16 -179.86(12) . . . . ?
C13 C14 C15 C20 0.40(18) . . . . ?
C14 C15 C16 C17 -179.85(12) . . . . ?
C20 C15 C16 C17 -0.11(19) . . . . ?
C15 C16 C17 C18 -0.8(2) . . . . ?
C16 C17 C18 C19 0.8(2) . . . . ?
C17 C18 C19 C20 0.10(19) . . . . ?
C8 C7 C20 C19 178.42(11) . . . . ?
C21 C7 C20 C19 -2.42(17) . . . . ?
C8 C7 C20 C15 -0.07(17) . . . . ?
C21 C7 C20 C15 179.09(10) . . . . ?
C18 C19 C20 C7 -179.47(12) . . . . ?
C18 C19 C20 C15 -0.94(17) . . . . ?
C14 C15 C20 C7 -0.74(17) . . . . ?
C16 C15 C20 C7 179.52(11) . . . . ?
C14 C15 C20 C19 -179.32(11) . . . . ?
C16 C15 C20 C19 0.94(17) . . . . ?
C20 C7 C21 O8 122.88(13) . . . . ?
C8 C7 C21 O8 -57.96(16) . . . . ?
C20 C7 C21 O7 -56.97(16) . . . . ?
C8 C7 C21 O7 122.19(14) . . . . ?
N5 C22 C23 C24 178.57(17) . . . . ?
N4 C22 C23 C24 -1.0(2) . . . . ?
C22 C23 C24 C25 0.1(2) . . . . ?
C23 C24 C25 C26 0.3(2) . . . . ?
C24 C25 C26 N4 0.2(2) . . . . ?
N5 C22 N4 C26 -178.08(15) . . . . ?
C23 C22 N4 C26 1.5(2) . . . . ?
C25 C26 N4 C22 -1.1(2) . . . . ?
